data_7012285
loop_
_publ_author_name
'Minato, Makoto'
'Nishiuchi, Jun-ya'
'Kakeya, Masaki'
'Matsumoto, Takaomi'
'Yamaguchi, Yoshitaka'
'Ito, Takashi'

_publ_section_title
;
 Reactions of quadruply chelated silyl- and germyl-molybdenum hydrido
 complexes with isocyanides: observation of the trans-influence on the
 silyl ligand
;
_journal_issue 3
_journal_name_full 'Dalton Transactions'
_journal_page_first 483
_journal_paper_doi 10.1039/b209624m
_journal_year 2003
_chemical_formula_sum 'C70 H69 Mo N P4 Si'
_chemical_formula_weight 1172.24
_space_group_IT_number 2
_symmetry_cell_setting triclinic
_symmetry_Int_Tables_number 2
_symmetry_space_group_name_Hall '-P 1'
_symmetry_space_group_name_H-M 'P -1'
_audit_creation_date 'Tue Feb 27 16:27:52 2001'
_audit_creation_method 'by teXsan'
_cell_angle_alpha 90.50(2)
_cell_angle_beta 109.72(5)
_cell_angle_gamma 76.78(7)
_cell_formula_units_Z 2
_cell_length_a 14.42(2)
_cell_length_b 17.611(5)
_cell_length_c 13.275(4)
_cell_measurement_temperature 218.2
_cell_volume 3081(5)
_computing_cell_refinement PROCESS
_computing_data_collection PROCESS
_computing_data_reduction 'teXsan Ver. 1.11'
_computing_publication_material 'teXsan Ver. 1.11'
_computing_structure_refinement 'teXsan Ver. 1.10'
_computing_structure_solution SIR92
_diffrn_detector_area_resol_mean 10.00
_diffrn_measured_fraction_theta_full 0.6976
_diffrn_measured_fraction_theta_max 0.6976
_diffrn_measurement_device_type 'Rigaku RAXIS-IV Imaging Plate'
_diffrn_measurement_method \w
_diffrn_radiation_type 'Mo K\a'
_diffrn_radiation_wavelength 0.7107
_diffrn_reflns_limit_h_max 18
_diffrn_reflns_limit_h_min 0
_diffrn_reflns_limit_k_max 21
_diffrn_reflns_limit_k_min -20
_diffrn_reflns_limit_l_max 14
_diffrn_reflns_limit_l_min -15
_diffrn_reflns_number 9993
_diffrn_reflns_theta_full 27.63
_diffrn_reflns_theta_max 27.63
_exptl_absorpt_coefficient_mu 0.377
_exptl_absorpt_correction_type none
_exptl_crystal_colour yellow
_exptl_crystal_density_diffrn 1.263
_exptl_crystal_density_method 'not measured'
_exptl_crystal_description prismatic
_exptl_crystal_size_max 0.300
_exptl_crystal_size_mid 0.200
_exptl_crystal_size_min 0.100
_refine_diff_density_max 1.35
_refine_diff_density_min -2.44
_refine_ls_extinction_method none
_refine_ls_goodness_of_fit_ref 3.384
_refine_ls_hydrogen_treatment noref
_refine_ls_number_parameters 638
_refine_ls_number_reflns 9993
_refine_ls_R_factor_gt 0.1316
_refine_ls_shift/su_max 0.0040
_refine_ls_structure_factor_coef Fsqd
_refine_ls_weighting_details 'w = 1/[\s^2^(Fo^2^) + (0.05000(Max(Fo^2^,0) + 2Fc^2^)/3)^2^]'
_refine_ls_weighting_scheme calc
_refine_ls_wR_factor_ref 0.3214
_reflns_number_gt 8760
_reflns_number_total 9993
_reflns_threshold_expression F^2^>2.0\s(F^2^)
_cod_data_source_file b209624m.txt
_cod_data_source_block nij121/ito_lab/YNU
_cod_original_cell_volume 3081.4299
_cod_original_sg_symbol_H-M 'P -1         '
_cod_original_formula_sum 'C70 H69 N Mo P4 Si '
_cod_database_code 7012285

loop_
_symmetry_equiv_pos_as_xyz
x,y,z
-x,-y,-z

loop_
_atom_site_label
_atom_site_type_symbol
_atom_site_fract_x
_atom_site_fract_y
_atom_site_fract_z
_atom_site_U_iso_or_equiv
_atom_site_adp_type
_atom_site_occupancy
_atom_site_calc_flag
_atom_site_refinement_flags
_atom_site_disorder_assembly
_atom_site_disorder_group
Mo(1) Mo 0.67368(6) 0.24119(4) 0.91480(6) 0.0410(2) Uani 1.00 d . . .
P(1) P 0.8275(2) 0.1438(1) 1.0070(2) 0.0481(7) Uani 1.00 d . . .
P(2) P 0.6220(2) 0.1229(1) 0.8351(2) 0.0464(7) Uani 1.00 d . . .
P(3) P 0.5085(2) 0.3346(1) 0.8374(2) 0.0454(7) Uani 1.00 d . . .
P(4) P 0.7210(2) 0.3649(1) 0.9588(2) 0.0444(7) Uani 1.00 d . . .
Si(1) Si 0.6880(2) 0.2489(1) 1.1089(2) 0.0439(7) Uani 1.00 d . . .
N(1) N 0.7784(7) 0.2438(5) 0.7337(7) 0.063(3) Uani 1.00 d . . .
C(1) C 0.7359(7) 0.2466(5) 0.7937(9) 0.056(3) Uani 1.00 d . . .
C(2) C 0.8168(9) 0.2514(6) 0.6474(8) 0.061(3) Uani 1.00 d . . .
C(3) C 0.917(2) 0.257(3) 0.686(2) 0.29(2) Uani 1.00 d . . .
C(4) C 0.826(3) 0.176(1) 0.598(2) 0.22(1) Uani 1.00 d . . .
C(5) C 0.746(2) 0.310(2) 0.572(3) 0.32(2) Uani 1.00 d . . .
C(6) C 0.5796(8) 0.2658(6) 1.1670(8) 0.059(3) Uani 1.00 d . . .
C(7) C 0.5301(8) 0.2042(6) 1.1648(10) 0.066(4) Uani 1.00 d . . .
C(8) C 0.4470(9) 0.2147(9) 1.2028(9) 0.084(4) Uani 1.00 d . . .
C(9) C 0.415(1) 0.286(1) 1.240(1) 0.119(6) Uani 1.00 d . . .
C(10) C 0.461(1) 0.3500(9) 1.2364(9) 0.095(5) Uani 1.00 d . . .
C(11) C 0.5445(9) 0.3374(7) 1.2028(9) 0.072(4) Uani 1.00 d . . .
C(12) C 0.7771(7) 0.1549(5) 1.1887(7) 0.047(3) Uani 1.00 d . . .
C(13) C 0.8419(7) 0.1088(5) 1.1445(7) 0.047(3) Uani 1.00 d . . .
C(14) C 0.9141(8) 0.0438(6) 1.2002(9) 0.061(3) Uani 1.00 d . . .
C(15) C 0.9190(8) 0.0203(6) 1.3018(9) 0.066(3) Uani 1.00 d . . .
C(16) C 0.8559(8) 0.0643(6) 1.3503(8) 0.060(3) Uani 1.00 d . . .
C(17) C 0.7832(8) 0.1311(5) 1.2920(8) 0.055(3) Uani 1.00 d . . .
C(18) C 0.9582(8) 0.1514(5) 1.0273(8) 0.054(3) Uani 1.00 d . . .
C(19) C 1.0252(9) 0.1663(7) 1.128(1) 0.074(4) Uani 1.00 d . . .
C(20) C 1.1201(10) 0.1754(9) 1.136(1) 0.089(5) Uani 1.00 d . . .
C(21) C 1.1538(9) 0.1689(8) 1.053(1) 0.083(4) Uani 1.00 d . . .
C(22) C 1.0905(10) 0.1542(6) 0.956(1) 0.073(4) Uani 1.00 d . . .
C(23) C 0.9937(8) 0.1453(6) 0.9415(8) 0.055(3) Uani 1.00 d . . .
C(24) C 0.8236(7) 0.0515(5) 0.9360(8) 0.050(3) Uani 1.00 d . . .
C(25) C 0.7194(8) 0.0362(5) 0.9100(7) 0.051(3) Uani 1.00 d . . .
C(26) C 0.5077(7) 0.0926(5) 0.8331(7) 0.052(3) Uani 1.00 d . . .
C(27) C 0.4639(9) 0.1173(7) 0.911(1) 0.072(4) Uani 1.00 d . . .
C(28) C 0.381(1) 0.0893(8) 0.915(1) 0.078(4) Uani 1.00 d . . .
C(29) C 0.3413(10) 0.0404(7) 0.8411(10) 0.073(4) Uani 1.00 d . . .
C(30) C 0.382(1) 0.0162(8) 0.765(1) 0.081(5) Uani 1.00 d . . .
C(31) C 0.4659(10) 0.0400(7) 0.7642(10) 0.074(4) Uani 1.00 d . . .
C(32) C 0.6130(8) 0.1082(5) 0.6952(7) 0.051(3) Uani 1.00 d . . .
C(33) C 0.5423(9) 0.1611(7) 0.6169(8) 0.067(4) Uani 1.00 d . . .
C(34) C 0.527(1) 0.1563(8) 0.509(1) 0.096(5) Uani 1.00 d . . .
C(35) C 0.586(1) 0.094(1) 0.479(1) 0.104(6) Uani 1.00 d . . .
C(36) C 0.656(1) 0.0378(8) 0.553(1) 0.093(5) Uani 1.00 d . . .
C(37) C 0.674(1) 0.0464(7) 0.6647(10) 0.075(4) Uani 1.00 d . . .
C(38) C 0.3879(7) 0.3179(5) 0.8418(8) 0.052(3) Uani 1.00 d . . .
C(39) C 0.3587(7) 0.3351(6) 0.9284(8) 0.054(3) Uani 1.00 d . . .
C(40) C 0.2678(9) 0.3218(7) 0.932(1) 0.073(4) Uani 1.00 d . . .
C(41) C 0.2056(9) 0.2899(8) 0.844(1) 0.078(4) Uani 1.00 d . . .
C(42) C 0.2337(10) 0.2714(9) 0.757(1) 0.086(5) Uani 1.00 d . . .
C(43) C 0.3254(9) 0.2856(8) 0.757(1) 0.078(4) Uani 1.00 d . . .
C(44) C 0.4612(7) 0.3810(5) 0.6970(8) 0.049(3) Uani 1.00 d . . .
C(45) C 0.3710(9) 0.4392(7) 0.6602(9) 0.072(4) Uani 1.00 d . . .
C(46) C 0.3364(9) 0.4727(8) 0.558(1) 0.090(4) Uani 1.00 d . . .
C(47) C 0.3891(10) 0.4530(8) 0.4876(9) 0.078(4) Uani 1.00 d . . .
C(48) C 0.479(1) 0.3962(8) 0.5257(9) 0.086(5) Uani 1.00 d . . .
C(49) C 0.5149(9) 0.3603(7) 0.6282(8) 0.072(4) Uani 1.00 d . . .
C(50) C 0.5168(7) 0.4251(5) 0.9073(7) 0.047(3) Uani 1.00 d . . .
C(51) C 0.6090(7) 0.4487(5) 0.9059(7) 0.048(3) Uani 1.00 d . . .
C(52) C 0.7529(7) 0.3290(5) 1.1684(8) 0.051(3) Uani 1.00 d . . .
C(53) C 0.7646(7) 0.3832(6) 1.1015(8) 0.054(3) Uani 1.00 d . . .
C(54) C 0.8056(8) 0.4481(6) 1.1382(8) 0.056(3) Uani 1.00 d . . .
C(55) C 0.8372(10) 0.4582(7) 1.2500(9) 0.070(4) Uani 1.00 d . . .
C(56) C 0.8308(10) 0.4040(8) 1.317(1) 0.081(4) Uani 1.00 d . . .
C(57) C 0.7868(10) 0.3415(7) 1.2809(9) 0.072(4) Uani 1.00 d . . .
C(58) C 0.8172(7) 0.3967(5) 0.9195(7) 0.047(3) Uani 1.00 d . . .
C(59) C 0.9204(9) 0.3595(7) 0.968(1) 0.076(4) Uani 1.00 d . . .
C(60) C 0.995(1) 0.3818(9) 0.945(1) 0.094(5) Uani 1.00 d . . .
C(61) C 0.976(1) 0.4436(8) 0.881(1) 0.086(5) Uani 1.00 d . . .
C(62) C 0.874(1) 0.4849(10) 0.830(1) 0.117(7) Uani 1.00 d . . .
C(63) C 0.7957(10) 0.4614(7) 0.848(1) 0.086(4) Uani 1.00 d . . .
C(64) C 0.1398(10) 0.1932(7) 0.4612(9) 0.2018 Uiso 1.00 d G . .
C(65) C 0.0651(9) 0.2476(9) 0.383(1) 0.2018 Uiso 1.00 d G . .
C(69) C 0.2408(9) 0.1981(9) 0.494(1) 0.2018 Uiso 1.00 d G . .
C(71) C 0.091(1) 0.3069(8) 0.337(1) 0.2018 Uiso 1.00 d G . .
C(72) C 0.192(2) 0.3118(8) 0.370(1) 0.2018 Uiso 1.00 d G . .
C(73) C 0.267(1) 0.257(1) 0.448(1) 0.2018 Uiso 1.00 d G . .
C(74) C 0.111(2) 0.1278(10) 0.512(2) 0.2018 Uiso 1.00 d G . .
H(1) H 0.9562 0.2150 0.7357 0.3505 Uiso 1.00 calc . . .
H(2) H 0.9403 0.2562 0.6262 0.3505 Uiso 1.00 calc . . .
H(3) H 0.9195 0.3054 0.7172 0.3505 Uiso 1.00 calc . . .
H(4) H 0.7658 0.1599 0.5781 0.2545 Uiso 1.00 calc . . .
H(5) H 0.8470 0.1800 0.5375 0.2545 Uiso 1.00 calc . . .
H(6) H 0.8794 0.1367 0.6497 0.2545 Uiso 1.00 calc . . .
H(7) H 0.7464 0.3595 0.6073 0.3798 Uiso 1.00 calc . . .
H(8) H 0.7691 0.3146 0.5140 0.3798 Uiso 1.00 calc . . .
H(9) H 0.6828 0.3011 0.5514 0.3798 Uiso 1.00 calc . . .
H(10) H 0.5528 0.1558 1.1381 0.0796 Uiso 1.00 calc . . .
H(11) H 0.4143 0.1735 1.2029 0.1003 Uiso 1.00 calc . . .
H(12) H 0.3610 0.2939 1.2678 0.1434 Uiso 1.00 calc . . .
H(13) H 0.4357 0.4001 1.2569 0.1131 Uiso 1.00 calc . . .
H(14) H 0.5777 0.3784 1.2041 0.0858 Uiso 1.00 calc . . .
H(15) H 0.9608 0.0151 1.1693 0.0731 Uiso 1.00 calc . . .
H(16) H 0.9661 -0.0265 1.3382 0.0798 Uiso 1.00 calc . . .
H(17) H 0.8612 0.0498 1.4213 0.0717 Uiso 1.00 calc . . .
H(18) H 0.7376 0.1608 1.3234 0.0659 Uiso 1.00 calc . . .
H(19) H 1.0048 0.1696 1.1889 0.0880 Uiso 1.00 calc . . .
H(20) H 1.1632 0.1872 1.2034 0.1066 Uiso 1.00 calc . . .
H(21) H 1.2201 0.1742 1.0619 0.0991 Uiso 1.00 calc . . .
H(22) H 1.1136 0.1498 0.8963 0.0873 Uiso 1.00 calc . . .
H(23) H 0.9515 0.1350 0.8729 0.0664 Uiso 1.00 calc . . .
H(24) H 0.8370 0.0572 0.8714 0.0604 Uiso 1.00 calc . . .
H(25) H 0.8732 0.0091 0.9808 0.0604 Uiso 1.00 calc . . .
H(26) H 0.7090 0.0253 0.9748 0.0617 Uiso 1.00 calc . . .
H(27) H 0.7147 -0.0074 0.8676 0.0617 Uiso 1.00 calc . . .
H(28) H 0.4901 0.1528 0.9608 0.0858 Uiso 1.00 calc . . .
H(29) H 0.3522 0.1045 0.9696 0.0931 Uiso 1.00 calc . . .
H(30) H 0.2839 0.0231 0.8426 0.0876 Uiso 1.00 calc . . .
H(31) H 0.3535 -0.0170 0.7129 0.0978 Uiso 1.00 calc . . .
H(32) H 0.4966 0.0197 0.7135 0.0888 Uiso 1.00 calc . . .
H(33) H 0.5007 0.2038 0.6379 0.0805 Uiso 1.00 calc . . .
H(34) H 0.4789 0.1955 0.4564 0.1141 Uiso 1.00 calc . . .
H(35) H 0.5761 0.0886 0.4054 0.1245 Uiso 1.00 calc . . .
H(36) H 0.6923 -0.0067 0.5298 0.1124 Uiso 1.00 calc . . .
H(37) H 0.7278 0.0103 0.7175 0.0902 Uiso 1.00 calc . . .
H(38) H 0.4007 0.3565 0.9876 0.0650 Uiso 1.00 calc . . .
H(39) H 0.2481 0.3340 0.9929 0.0873 Uiso 1.00 calc . . .
H(40) H 0.1435 0.2812 0.8461 0.0941 Uiso 1.00 calc . . .
H(41) H 0.1923 0.2497 0.6974 0.1035 Uiso 1.00 calc . . .
H(42) H 0.3458 0.2725 0.6965 0.0943 Uiso 1.00 calc . . .
H(43) H 0.3337 0.4555 0.7067 0.0870 Uiso 1.00 calc . . .
H(44) H 0.2738 0.5111 0.5344 0.1072 Uiso 1.00 calc . . .
H(45) H 0.3645 0.4774 0.4169 0.0939 Uiso 1.00 calc . . .
H(46) H 0.5173 0.3812 0.4798 0.1031 Uiso 1.00 calc . . .
H(47) H 0.5769 0.3212 0.6515 0.0865 Uiso 1.00 calc . . .
H(48) H 0.4583 0.4655 0.8717 0.0563 Uiso 1.00 calc . . .
H(49) H 0.5211 0.4161 0.9794 0.0563 Uiso 1.00 calc . . .
H(50) H 0.6189 0.4913 0.9494 0.0574 Uiso 1.00 calc . . .
H(51) H 0.6007 0.4641 0.8343 0.0574 Uiso 1.00 calc . . .
H(52) H 0.8121 0.4840 1.0893 0.0665 Uiso 1.00 calc . . .
H(53) H 0.8625 0.5023 1.2773 0.0842 Uiso 1.00 calc . . .
H(54) H 0.8572 0.4086 1.3924 0.0969 Uiso 1.00 calc . . .
H(55) H 0.7793 0.3071 1.3308 0.0856 Uiso 1.00 calc . . .
H(56) H 0.9386 0.3168 1.0203 0.0902 Uiso 1.00 calc . . .
H(57) H 1.0630 0.3520 0.9770 0.1116 Uiso 1.00 calc . . .
H(58) H 1.0293 0.4599 0.8677 0.1032 Uiso 1.00 calc . . .
H(59) H 0.8601 0.5302 0.7840 0.1402 Uiso 1.00 calc . . .
H(60) H 0.7274 0.4886 0.8102 0.1042 Uiso 1.00 calc . . .

loop_
_atom_site_aniso_label
_atom_site_aniso_U_11
_atom_site_aniso_U_22
_atom_site_aniso_U_33
_atom_site_aniso_U_12
_atom_site_aniso_U_13
_atom_site_aniso_U_23
Mo(1) 0.0403(5) 0.0262(4) 0.0620(5) -0.0024(3) 0.0270(4) -0.0032(3)
P(1) 0.041(1) 0.032(1) 0.075(2) -0.001(1) 0.028(1) -0.003(1)
P(2) 0.047(1) 0.030(1) 0.068(2) -0.006(1) 0.028(1) -0.006(1)
P(3) 0.040(1) 0.032(1) 0.067(1) -0.0018(10) 0.025(1) -0.005(1)
P(4) 0.042(1) 0.029(1) 0.068(1) -0.0053(10) 0.026(1) -0.0038(10)
Si(1) 0.048(1) 0.031(1) 0.058(1) -0.002(1) 0.029(1) -0.001(1)
N(1) 0.064(6) 0.052(5) 0.097(6) -0.008(4) 0.059(5) -0.003(4)
C(1) 0.044(6) 0.023(4) 0.096(7) 0.002(4) 0.023(5) 0.001(4)
C(2) 0.076(7) 0.055(6) 0.073(7) -0.016(6) 0.049(6) -0.006(5)
C(3) 0.16(2) 0.67(7) 0.16(2) -0.21(3) 0.13(2) -0.12(3)
C(4) 0.40(4) 0.24(3) 0.18(2) -0.21(3) 0.22(2) -0.16(2)
C(5) 0.31(3) 0.27(3) 0.41(4) 0.18(3) 0.32(4) 0.22(3)
C(6) 0.050(6) 0.050(6) 0.080(7) 0.006(5) 0.038(5) 0.001(5)
C(7) 0.056(6) 0.060(7) 0.097(8) -0.010(5) 0.046(6) 0.012(6)
C(8) 0.072(8) 0.12(1) 0.060(7) -0.011(8) 0.031(6) 0.034(7)
C(9) 0.09(1) 0.14(1) 0.11(1) 0.06(1) 0.077(9) 0.04(1)
C(10) 0.10(1) 0.10(1) 0.068(7) 0.051(9) 0.059(7) 0.031(7)
C(11) 0.067(7) 0.064(7) 0.080(7) 0.018(6) 0.040(6) 0.008(5)
C(12) 0.044(5) 0.039(5) 0.061(5) -0.010(4) 0.020(4) -0.002(4)
C(13) 0.041(5) 0.044(5) 0.060(5) -0.005(4) 0.024(4) -0.002(4)
C(14) 0.056(6) 0.048(6) 0.079(7) 0.000(5) 0.030(5) 0.021(5)
C(15) 0.058(7) 0.039(6) 0.088(7) 0.006(5) 0.015(6) 0.013(5)
C(16) 0.055(6) 0.051(6) 0.071(6) -0.008(5) 0.018(5) 0.021(5)
C(17) 0.054(6) 0.038(5) 0.075(6) -0.009(5) 0.026(5) 0.001(4)
C(18) 0.055(6) 0.034(5) 0.079(7) -0.001(4) 0.036(5) -0.001(4)
C(19) 0.059(7) 0.074(8) 0.097(9) -0.015(6) 0.036(7) -0.005(6)
C(20) 0.056(8) 0.10(1) 0.11(1) -0.024(7) 0.026(7) -0.028(8)
C(21) 0.047(7) 0.081(9) 0.12(1) -0.006(6) 0.030(7) 0.021(8)
C(22) 0.074(8) 0.044(6) 0.119(10) 0.007(6) 0.069(8) 0.017(6)
C(23) 0.049(6) 0.044(5) 0.080(7) -0.001(5) 0.036(5) -0.004(5)
C(24) 0.053(6) 0.034(5) 0.066(6) -0.003(4) 0.028(5) 0.002(4)
C(25) 0.063(6) 0.031(5) 0.060(5) 0.002(4) 0.028(5) -0.002(4)
C(26) 0.057(6) 0.037(5) 0.061(6) 0.003(4) 0.028(5) 0.008(4)
C(27) 0.066(7) 0.061(7) 0.116(9) -0.028(6) 0.057(7) -0.026(6)
C(28) 0.084(9) 0.088(9) 0.089(8) -0.035(7) 0.054(7) -0.023(7)
C(29) 0.079(8) 0.073(8) 0.089(8) -0.040(7) 0.042(7) -0.025(6)
C(30) 0.086(9) 0.086(9) 0.100(9) -0.046(8) 0.050(8) -0.028(7)
C(31) 0.080(8) 0.071(8) 0.097(8) -0.040(7) 0.048(7) -0.046(7)
C(32) 0.067(6) 0.035(5) 0.060(6) -0.010(5) 0.033(5) -0.010(4)
C(33) 0.093(9) 0.067(7) 0.046(6) -0.015(6) 0.033(5) -0.012(5)
C(34) 0.15(1) 0.069(8) 0.086(9) -0.020(9) 0.061(9) -0.032(7)
C(35) 0.12(1) 0.14(1) 0.068(8) -0.06(1) 0.041(8) -0.019(9)
C(36) 0.13(1) 0.075(9) 0.078(8) -0.007(9) 0.049(8) -0.038(7)
C(37) 0.095(9) 0.051(6) 0.093(8) -0.010(6) 0.053(7) -0.013(6)
C(38) 0.041(5) 0.041(5) 0.072(6) 0.001(4) 0.023(5) 0.009(4)
C(39) 0.052(6) 0.049(6) 0.073(6) -0.011(5) 0.035(5) -0.010(5)
C(40) 0.056(7) 0.060(7) 0.12(1) -0.011(6) 0.060(7) -0.003(7)
C(41) 0.063(8) 0.097(10) 0.104(9) -0.045(7) 0.047(7) -0.025(8)
C(42) 0.069(8) 0.11(1) 0.108(10) -0.056(8) 0.048(7) -0.042(8)
C(43) 0.066(8) 0.089(9) 0.099(9) -0.038(7) 0.038(7) -0.035(7)
C(44) 0.042(5) 0.038(5) 0.067(6) -0.010(4) 0.018(4) -0.003(4)
C(45) 0.064(7) 0.054(7) 0.084(8) 0.007(6) 0.019(6) 0.009(6)
C(46) 0.054(7) 0.079(9) 0.11(1) 0.012(7) 0.017(7) 0.037(8)
C(47) 0.072(8) 0.088(9) 0.062(7) 0.001(7) 0.017(6) 0.015(6)
C(48) 0.11(1) 0.097(10) 0.064(7) -0.009(8) 0.056(7) -0.004(6)
C(49) 0.069(7) 0.082(8) 0.060(6) 0.007(6) 0.032(5) -0.004(5)
C(50) 0.049(5) 0.028(4) 0.065(5) 0.000(4) 0.026(4) -0.004(4)
C(51) 0.060(6) 0.032(5) 0.052(5) -0.002(4) 0.025(4) -0.012(4)
C(52) 0.046(5) 0.040(5) 0.071(6) -0.007(4) 0.026(5) -0.009(4)
C(53) 0.046(5) 0.041(5) 0.076(6) 0.004(4) 0.030(5) 0.006(4)
C(54) 0.061(7) 0.043(6) 0.067(6) -0.018(5) 0.023(5) -0.013(4)
C(55) 0.095(9) 0.052(7) 0.064(7) -0.022(6) 0.023(6) -0.017(5)
C(56) 0.073(8) 0.078(9) 0.086(8) -0.018(7) 0.020(7) -0.037(7)
C(57) 0.086(9) 0.051(7) 0.082(8) -0.010(6) 0.038(7) -0.008(6)
C(58) 0.048(5) 0.035(5) 0.061(5) -0.006(4) 0.023(4) -0.010(4)
C(59) 0.053(7) 0.068(8) 0.113(9) 0.004(6) 0.049(7) 0.016(7)
C(60) 0.067(8) 0.083(10) 0.15(1) -0.009(7) 0.070(9) 0.005(9)
C(61) 0.10(1) 0.074(9) 0.13(1) -0.041(8) 0.078(9) -0.037(8)
C(62) 0.10(1) 0.11(1) 0.17(2) -0.03(1) 0.07(1) 0.04(1)
C(63) 0.066(8) 0.067(8) 0.13(1) -0.020(6) 0.036(8) 0.037(7)

loop_
_atom_type_symbol
_atom_type_description
_atom_type_scat_dispersion_real
_atom_type_scat_dispersion_imag
_atom_type_scat_source
C C 0.003 0.002
;International Tables for Crystallography
(1992, Vol. C, Tables 4.2.6.8 and 6.1.1.1)
;
H H 0.000 0.000
;International Tables for Crystallography
(1992, Vol. C, Table 6.1.1.2)
;
Mo Mo -1.683 0.686
;International Tables for Crystallography
(1992, Vol. C, Tables 4.2.6.8 and 6.1.1.1)
;
N N 0.006 0.003
;International Tables for Crystallography
(1992, Vol. C, Tables 4.2.6.8 and 6.1.1.1)
;
P P 0.102 0.094
;International Tables for Crystallography
(1992, Vol. C, Tables 4.2.6.8 and 6.1.1.1)
;
Si Si 0.082 0.070
;International Tables for Crystallography
(1992, Vol. C, Tables 4.2.6.8 and 6.1.1.1)
;

loop_
_geom_angle_atom_site_label_1
_geom_angle_atom_site_label_2
_geom_angle_atom_site_label_3
_geom_angle
_geom_angle_site_symmetry_1
_geom_angle_site_symmetry_2
_geom_angle_site_symmetry_3
_geom_angle_publ_flag
P(1) Mo(1) P(2) 80.72(9) . . . yes
P(1) Mo(1) P(3) 172.7(1) . . . yes
P(1) Mo(1) P(4) 103.81(10) . . . yes
P(1) Mo(1) Si(1) 76.77(9) . . . yes
P(1) Mo(1) C(1) 85.9(2) . . . yes
P(2) Mo(1) P(3) 97.73(9) . . . yes
P(2) Mo(1) P(4) 169.22(10) . . . yes
P(2) Mo(1) Si(1) 113.72(10) . . . yes
P(2) Mo(1) C(1) 86.9(3) . . . yes
P(3) Mo(1) P(4) 78.97(10) . . . yes
P(3) Mo(1) Si(1) 97.49(9) . . . yes
P(3) Mo(1) C(1) 101.2(2) . . . yes
P(4) Mo(1) Si(1) 76.98(9) . . . yes
P(4) Mo(1) C(1) 83.7(3) . . . yes
Si(1) Mo(1) C(1) 149.9(3) . . . yes
Mo(1) P(1) C(13) 115.6(3) . . . yes
Mo(1) P(1) C(18) 126.1(3) . . . yes
Mo(1) P(1) C(24) 108.5(3) . . . yes
C(13) P(1) C(18) 100.7(5) . . . yes
C(13) P(1) C(24) 101.2(4) . . . yes
C(18) P(1) C(24) 101.1(5) . . . yes
Mo(1) P(2) C(25) 108.2(3) . . . yes
Mo(1) P(2) C(26) 125.5(3) . . . yes
Mo(1) P(2) C(32) 118.2(4) . . . yes
C(25) P(2) C(26) 99.4(5) . . . yes
C(25) P(2) C(32) 103.1(4) . . . yes
C(26) P(2) C(32) 99.0(5) . . . yes
Mo(1) P(3) C(38) 124.2(3) . . . yes
Mo(1) P(3) C(44) 122.6(3) . . . yes
Mo(1) P(3) C(50) 107.3(3) . . . yes
C(38) P(3) C(44) 98.8(4) . . . yes
C(38) P(3) C(50) 102.2(5) . . . yes
C(44) P(3) C(50) 97.0(4) . . . yes
Mo(1) P(4) C(51) 110.9(3) . . . yes
Mo(1) P(4) C(53) 116.6(4) . . . yes
Mo(1) P(4) C(58) 123.9(3) . . . yes
C(51) P(4) C(53) 100.5(4) . . . yes
C(51) P(4) C(58) 102.4(5) . . . yes
C(53) P(4) C(58) 99.2(5) . . . yes
Mo(1) Si(1) C(6) 127.6(3) . . . yes
Mo(1) Si(1) C(12) 109.1(3) . . . yes
Mo(1) Si(1) C(52) 109.8(4) . . . yes
C(6) Si(1) C(12) 102.0(5) . . . yes
C(6) Si(1) C(52) 101.3(5) . . . yes
C(12) Si(1) C(52) 104.6(4) . . . yes
C(1) N(1) C(2) 169.8(8) . . . yes
Mo(1) C(1) N(1) 173.0(7) . . . yes
N(1) C(2) C(3) 111(1) . . . yes
N(1) C(2) C(4) 107(1) . . . yes
N(1) C(2) C(5) 108(1) . . . yes
C(3) C(2) C(4) 101(2) . . . yes
C(3) C(2) C(5) 117(2) . . . yes
C(4) C(2) C(5) 109(1) . . . yes
Si(1) C(6) C(7) 118.0(8) . . . yes
Si(1) C(6) C(11) 122.0(10) . . . yes
C(7) C(6) C(11) 119(1) . . . yes
C(6) C(7) C(8) 120(1) . . . yes
C(7) C(8) C(9) 118(1) . . . yes
C(8) C(9) C(10) 120(1) . . . yes
C(9) C(10) C(11) 119(1) . . . yes
C(6) C(11) C(10) 120(1) . . . yes
Si(1) C(12) C(13) 118.4(7) . . . yes
Si(1) C(12) C(17) 124.0(7) . . . yes
C(13) C(12) C(17) 117.6(8) . . . yes
P(1) C(13) C(12) 114.8(6) . . . yes
P(1) C(13) C(14) 123.1(9) . . . yes
C(12) C(13) C(14) 122.1(10) . . . yes
C(13) C(14) C(15) 119(1) . . . yes
C(14) C(15) C(16) 120.5(9) . . . yes
C(15) C(16) C(17) 118(1) . . . yes
C(12) C(17) C(16) 121(1) . . . yes
P(1) C(18) C(19) 122(1) . . . yes
P(1) C(18) C(23) 120.2(7) . . . yes
C(19) C(18) C(23) 117(1) . . . yes
C(18) C(19) C(20) 119(1) . . . yes
C(19) C(20) C(21) 122(1) . . . yes
C(20) C(21) C(22) 118(1) . . . yes
C(21) C(22) C(23) 121(1) . . . yes
C(18) C(23) C(22) 120(1) . . . yes
P(1) C(24) C(25) 108.9(7) . . . yes
P(2) C(25) C(24) 109.7(7) . . . yes
P(2) C(26) C(27) 119.5(8) . . . yes
P(2) C(26) C(31) 123.8(10) . . . yes
C(27) C(26) C(31) 116(1) . . . yes
C(26) C(27) C(28) 119(1) . . . yes
C(27) C(28) C(29) 119(1) . . . yes
C(28) C(29) C(30) 121(1) . . . yes
C(29) C(30) C(31) 119(1) . . . yes
C(26) C(31) C(30) 123(1) . . . yes
P(2) C(32) C(33) 118.2(8) . . . yes
P(2) C(32) C(37) 123.8(7) . . . yes
C(33) C(32) C(37) 118.0(10) . . . yes
C(32) C(33) C(34) 123(1) . . . yes
C(33) C(34) C(35) 117(1) . . . yes
C(34) C(35) C(36) 121(1) . . . yes
C(35) C(36) C(37) 119(1) . . . yes
C(32) C(37) C(36) 118.9(10) . . . yes
P(3) C(38) C(39) 121.3(8) . . . yes
P(3) C(38) C(43) 120.5(10) . . . yes
C(39) C(38) C(43) 118(1) . . . yes
C(38) C(39) C(40) 121.3(10) . . . yes
C(39) C(40) C(41) 119(1) . . . yes
C(40) C(41) C(42) 120(1) . . . yes
C(41) C(42) C(43) 117(1) . . . yes
C(38) C(43) C(42) 122(1) . . . yes
P(3) C(44) C(45) 120.3(9) . . . yes
P(3) C(44) C(49) 121.5(7) . . . yes
C(45) C(44) C(49) 118.2(10) . . . yes
C(44) C(45) C(46) 120(1) . . . yes
C(45) C(46) C(47) 122(1) . . . yes
C(46) C(47) C(48) 116(1) . . . yes
C(47) C(48) C(49) 122(1) . . . yes
C(44) C(49) C(48) 120(1) . . . yes
P(3) C(50) C(51) 108.8(7) . . . yes
P(4) C(51) C(50) 109.4(6) . . . yes
Si(1) C(52) C(53) 119.8(7) . . . yes
Si(1) C(52) C(57) 124.2(9) . . . yes
C(53) C(52) C(57) 115.8(10) . . . yes
P(4) C(53) C(52) 114.4(7) . . . yes
P(4) C(53) C(54) 121.9(8) . . . yes
C(52) C(53) C(54) 123.7(9) . . . yes
C(53) C(54) C(55) 118(1) . . . yes
C(54) C(55) C(56) 118(1) . . . yes
C(55) C(56) C(57) 122(1) . . . yes
C(52) C(57) C(56) 120(1) . . . yes
P(4) C(58) C(59) 120.1(9) . . . yes
P(4) C(58) C(63) 123.8(8) . . . yes
C(59) C(58) C(63) 115(1) . . . yes
C(58) C(59) C(60) 122(1) . . . yes
C(59) C(60) C(61) 121(1) . . . yes
C(60) C(61) C(62) 118(1) . . . yes
C(61) C(62) C(63) 121(1) . . . yes
C(58) C(63) C(62) 119(1) . . . yes
C(65) C(64) C(69) 120(1) . . . yes
C(65) C(64) C(74) 119(1) . . . yes
C(69) C(64) C(74) 120(1) . . . yes
C(64) C(65) C(71) 119(1) . . . yes
C(65) C(71) C(72) 119(1) . . . yes
C(71) C(72) C(73) 120(1) . . . yes
C(72) C(73) C(69) 119(1) . . . yes
C(64) C(69) C(73) 119(1) . . . yes

loop_
_geom_bond_atom_site_label_1
_geom_bond_atom_site_label_2
_geom_bond_distance
_geom_bond_site_symmetry_1
_geom_bond_site_symmetry_2
_geom_bond_publ_flag
Mo(1) P(1) 2.414(3) . . yes
Mo(1) P(2) 2.480(3) . . yes
Mo(1) P(3) 2.454(3) . . yes
Mo(1) P(4) 2.438(3) . . yes
Mo(1) Si(1) 2.519(3) . . yes
Mo(1) C(1) 2.10(1) . . yes
P(1) C(13) 1.86(1) . . yes
P(1) C(18) 1.85(1) . . yes
P(1) C(24) 1.875(10) . . yes
P(2) C(25) 1.843(8) . . yes
P(2) C(26) 1.84(1) . . yes
P(2) C(32) 1.84(1) . . yes
P(3) C(38) 1.85(1) . . yes
P(3) C(44) 1.876(10) . . yes
P(3) C(50) 1.846(9) . . yes
P(4) C(51) 1.856(8) . . yes
P(4) C(53) 1.83(1) . . yes
P(4) C(58) 1.83(1) . . yes
Si(1) C(6) 1.93(1) . . yes
Si(1) C(12) 1.912(8) . . yes
Si(1) C(52) 1.89(1) . . yes
N(1) C(1) 1.15(2) . . yes
N(1) C(2) 1.45(2) . . yes
C(2) C(3) 1.39(3) . . yes
C(2) C(4) 1.48(3) . . yes
C(2) C(5) 1.40(3) . . yes
C(6) C(7) 1.42(2) . . yes
C(6) C(11) 1.39(2) . . yes
C(7) C(8) 1.42(2) . . yes
C(8) C(9) 1.39(2) . . yes
C(9) C(10) 1.44(3) . . yes
C(10) C(11) 1.39(2) . . yes
C(12) C(13) 1.38(1) . . yes
C(12) C(17) 1.40(2) . . yes
C(13) C(14) 1.38(1) . . yes
C(14) C(15) 1.39(2) . . yes
C(15) C(16) 1.38(2) . . yes
C(16) C(17) 1.41(1) . . yes
C(18) C(19) 1.42(2) . . yes
C(18) C(23) 1.39(2) . . yes
C(19) C(20) 1.38(2) . . yes
C(20) C(21) 1.34(2) . . yes
C(21) C(22) 1.37(2) . . yes
C(22) C(23) 1.39(2) . . yes
C(24) C(25) 1.51(2) . . yes
C(26) C(27) 1.40(2) . . yes
C(26) C(31) 1.39(2) . . yes
C(27) C(28) 1.42(2) . . yes
C(28) C(29) 1.37(2) . . yes
C(29) C(30) 1.35(2) . . yes
C(30) C(31) 1.37(2) . . yes
C(32) C(33) 1.36(1) . . yes
C(32) C(37) 1.39(2) . . yes
C(33) C(34) 1.38(2) . . yes
C(34) C(35) 1.37(2) . . yes
C(35) C(36) 1.35(2) . . yes
C(36) C(37) 1.43(2) . . yes
C(38) C(39) 1.36(2) . . yes
C(38) C(43) 1.40(2) . . yes
C(39) C(40) 1.40(2) . . yes
C(40) C(41) 1.41(2) . . yes
C(41) C(42) 1.37(2) . . yes
C(42) C(43) 1.40(2) . . yes
C(44) C(45) 1.40(1) . . yes
C(44) C(49) 1.38(2) . . yes
C(45) C(46) 1.36(2) . . yes
C(46) C(47) 1.39(2) . . yes
C(47) C(48) 1.38(2) . . yes
C(48) C(49) 1.38(2) . . yes
C(50) C(51) 1.49(2) . . yes
C(52) C(53) 1.38(2) . . yes
C(52) C(57) 1.44(2) . . yes
C(53) C(54) 1.41(1) . . yes
C(54) C(55) 1.42(2) . . yes
C(55) C(56) 1.35(2) . . yes
C(56) C(57) 1.40(2) . . yes
C(58) C(59) 1.41(1) . . yes
C(58) C(63) 1.40(2) . . yes
C(59) C(60) 1.35(2) . . yes
C(60) C(61) 1.31(2) . . yes
C(61) C(62) 1.40(2) . . yes
C(62) C(63) 1.38(3) . . yes
C(64) C(65) 1.39(2) . . yes
C(64) C(69) 1.39(2) . . yes
C(64) C(74) 1.54(3) . . yes
C(65) C(71) 1.39(3) . . yes
C(71) C(72) 1.39(3) . . yes
C(72) C(73) 1.39(2) . . yes
C(73) C(69) 1.39(3) . . yes

loop_
_geom_contact_atom_site_label_1
_geom_contact_atom_site_label_2
_geom_contact_distance
_geom_contact_site_symmetry_1
_geom_contact_site_symmetry_2
_geom_contact_publ_flag
Mo(1) Si(1) 2.519(3) . . ?
C(19) C(65) 3.59(2) . 1_656 ?
C(20) C(71) 3.59(2) . 1_656 ?
C(34) C(73) 3.59(2) . . ?

loop_
_geom_torsion_atom_site_label_1
_geom_torsion_atom_site_label_2
_geom_torsion_atom_site_label_3
_geom_torsion_atom_site_label_4
_geom_torsion
_geom_torsion_site_symmetry_1
_geom_torsion_site_symmetry_2
_geom_torsion_site_symmetry_3
_geom_torsion_site_symmetry_4
_geom_torsion_publ_flag
Mo(1) P(1) C(13) C(12) -15.2(9) . . . . yes
Mo(1) P(1) C(13) C(14) 167.3(8) . . . . yes
Mo(1) P(1) C(18) C(19) 105.1(9) . . . . yes
Mo(1) P(1) C(18) C(23) -72.6(8) . . . . yes
Mo(1) P(1) C(24) C(25) -44.4(7) . . . . yes
Mo(1) P(2) C(25) C(24) -39.9(8) . . . . yes
Mo(1) P(2) C(26) C(27) -24.7(9) . . . . yes
Mo(1) P(2) C(26) C(31) 161.5(7) . . . . yes
Mo(1) P(2) C(32) C(33) -64(1) . . . . yes
Mo(1) P(2) C(32) C(37) 115(1) . . . . yes
Mo(1) P(3) C(38) C(39) 84.8(8) . . . . yes
Mo(1) P(3) C(38) C(43) -93.7(8) . . . . yes
Mo(1) P(3) C(44) C(45) -174.0(8) . . . . yes
Mo(1) P(3) C(44) C(49) 4(1) . . . . yes
Mo(1) P(3) C(50) C(51) 50.7(6) . . . . yes
Mo(1) P(4) C(51) C(50) 32.3(7) . . . . yes
Mo(1) P(4) C(53) C(52) -8.4(9) . . . . yes
Mo(1) P(4) C(53) C(54) 172.2(7) . . . . yes
Mo(1) P(4) C(58) C(59) -71.0(9) . . . . yes
Mo(1) P(4) C(58) C(63) 114.3(9) . . . . yes
Mo(1) Si(1) C(6) C(7) 70.8(8) . . . . yes
Mo(1) Si(1) C(6) C(11) -104.3(8) . . . . yes
Mo(1) Si(1) C(12) C(13) 18.5(9) . . . . yes
Mo(1) Si(1) C(12) C(17) -163.8(8) . . . . yes
Mo(1) Si(1) C(52) C(53) 13.8(9) . . . . yes
Mo(1) Si(1) C(52) C(57) -170.3(8) . . . . yes
Mo(1) C(1) N(1) C(2) -176(4) . . . . yes
P(1) Mo(1) P(2) C(25) 9.8(4) . . . . yes
P(1) Mo(1) P(2) C(26) 126.2(4) . . . . yes
P(1) Mo(1) P(2) C(32) -106.9(4) . . . . yes
P(1) Mo(1) P(3) C(38) -28.2(9) . . . . yes
P(1) Mo(1) P(3) C(44) -159.0(7) . . . . yes
P(1) Mo(1) P(3) C(50) 90.4(8) . . . . yes
P(1) Mo(1) P(4) C(51) -174.6(4) . . . . yes
P(1) Mo(1) P(4) C(53) -60.4(4) . . . . yes
P(1) Mo(1) P(4) C(58) 63.1(3) . . . . yes
P(1) Mo(1) Si(1) C(6) -142.3(4) . . . . yes
P(1) Mo(1) Si(1) C(12) -19.2(4) . . . . yes
P(1) Mo(1) Si(1) C(52) 95.0(3) . . . . yes
P(1) Mo(1) C(1) N(1) 0(7) . . . . yes
P(1) C(13) C(12) Si(1) -2(1) . . . . yes
P(1) C(13) C(12) C(17) 179.2(8) . . . . yes
P(1) C(13) C(14) C(15) -178.7(8) . . . . yes
P(1) C(18) C(19) C(20) -176.6(9) . . . . yes
P(1) C(18) C(23) C(22) 177.4(7) . . . . yes
P(1) C(24) C(25) P(2) 54.0(8) . . . . yes
P(2) Mo(1) P(1) C(13) -97.8(4) . . . . yes
P(2) Mo(1) P(1) C(18) 134.9(5) . . . . yes
P(2) Mo(1) P(1) C(24) 15.1(4) . . . . yes
P(2) Mo(1) P(3) C(38) 49.1(4) . . . . yes
P(2) Mo(1) P(3) C(44) -81.7(4) . . . . yes
P(2) Mo(1) P(3) C(50) 167.7(4) . . . . yes
P(2) Mo(1) P(4) C(51) 71.6(6) . . . . yes
P(2) Mo(1) P(4) C(53) -174.2(5) . . . . yes
P(2) Mo(1) P(4) C(58) -50.7(6) . . . . yes
P(2) Mo(1) Si(1) C(6) -68.8(4) . . . . yes
P(2) Mo(1) Si(1) C(12) 54.3(4) . . . . yes
P(2) Mo(1) Si(1) C(52) 168.4(3) . . . . yes
P(2) Mo(1) C(1) N(1) -81(7) . . . . yes
P(2) C(26) C(27) C(28) -175.0(8) . . . . yes
P(2) C(26) C(31) C(30) 178.3(9) . . . . yes
P(2) C(32) C(33) C(34) -179(1) . . . . yes
P(2) C(32) C(37) C(36) 175(1) . . . . yes
P(3) Mo(1) P(1) C(13) -19.4(8) . . . . yes
P(3) Mo(1) P(1) C(18) -146.7(7) . . . . yes
P(3) Mo(1) P(1) C(24) 93.5(8) . . . . yes
P(3) Mo(1) P(2) C(25) -163.0(4) . . . . yes
P(3) Mo(1) P(2) C(26) -46.5(4) . . . . yes
P(3) Mo(1) P(2) C(32) 80.4(4) . . . . yes
P(3) Mo(1) P(4) C(51) -1.5(4) . . . . yes
P(3) Mo(1) P(4) C(53) 112.7(4) . . . . yes
P(3) Mo(1) P(4) C(58) -123.8(3) . . . . yes
P(3) Mo(1) Si(1) C(6) 33.1(4) . . . . yes
P(3) Mo(1) Si(1) C(12) 156.2(4) . . . . yes
P(3) Mo(1) Si(1) C(52) -89.7(3) . . . . yes
P(3) Mo(1) C(1) N(1) -178(7) . . . . yes
P(3) C(38) C(39) C(40) -179.4(7) . . . . yes
P(3) C(38) C(43) C(42) 179.7(10) . . . . yes
P(3) C(44) C(45) C(46) -179(1) . . . . yes
P(3) C(44) C(49) C(48) -179(1) . . . . yes
P(3) C(50) C(51) P(4) -52.6(7) . . . . yes
P(4) Mo(1) P(1) C(13) 92.2(4) . . . . yes
P(4) Mo(1) P(1) C(18) -35.1(5) . . . . yes
P(4) Mo(1) P(1) C(24) -154.9(4) . . . . yes
P(4) Mo(1) P(2) C(25) 125.6(5) . . . . yes
P(4) Mo(1) P(2) C(26) -118.0(5) . . . . yes
P(4) Mo(1) P(2) C(32) 8.9(6) . . . . yes
P(4) Mo(1) P(3) C(38) -141.3(4) . . . . yes
P(4) Mo(1) P(3) C(44) 87.9(4) . . . . yes
P(4) Mo(1) P(3) C(50) -22.7(4) . . . . yes
P(4) Mo(1) Si(1) C(6) 109.9(4) . . . . yes
P(4) Mo(1) Si(1) C(12) -127.0(4) . . . . yes
P(4) Mo(1) Si(1) C(52) -12.9(3) . . . . yes
P(4) Mo(1) C(1) N(1) 104(7) . . . . yes
P(4) C(53) C(52) Si(1) -4(1) . . . . yes
P(4) C(53) C(52) C(57) 179.8(8) . . . . yes
P(4) C(53) C(54) C(55) 179.7(8) . . . . yes
P(4) C(58) C(59) C(60) -177(1) . . . . yes
P(4) C(58) C(63) C(62) 174(1) . . . . yes
Si(1) Mo(1) P(1) C(13) 19.4(4) . . . . yes
Si(1) Mo(1) P(1) C(18) -107.9(4) . . . . yes
Si(1) Mo(1) P(1) C(24) 132.3(4) . . . . yes
Si(1) Mo(1) P(2) C(25) -61.3(4) . . . . yes
Si(1) Mo(1) P(2) C(26) 55.2(4) . . . . yes
Si(1) Mo(1) P(2) C(32) -177.9(4) . . . . yes
Si(1) Mo(1) P(3) C(38) -66.2(4) . . . . yes
Si(1) Mo(1) P(3) C(44) 163.0(4) . . . . yes
Si(1) Mo(1) P(3) C(50) 52.4(4) . . . . yes
Si(1) Mo(1) P(4) C(51) -101.9(4) . . . . yes
Si(1) Mo(1) P(4) C(53) 12.2(4) . . . . yes
Si(1) Mo(1) P(4) C(58) 135.8(3) . . . . yes
Si(1) Mo(1) C(1) N(1) 54(7) . . . . yes
Si(1) C(6) C(7) C(8) -177.5(7) . . . . yes
Si(1) C(6) C(11) C(10) 174.9(8) . . . . yes
Si(1) C(12) C(13) C(14) 174.5(8) . . . . yes
Si(1) C(12) C(17) C(16) -175.0(8) . . . . yes
Si(1) C(52) C(53) C(54) 175.4(8) . . . . yes
Si(1) C(52) C(57) C(56) -177.7(9) . . . . yes
C(1) Mo(1) P(1) C(13) 174.7(4) . . . . yes
C(1) Mo(1) P(1) C(18) 47.4(5) . . . . yes
C(1) Mo(1) P(1) C(24) -72.5(5) . . . . yes
C(1) Mo(1) P(2) C(25) 96.1(5) . . . . yes
C(1) Mo(1) P(2) C(26) -147.4(4) . . . . yes
C(1) Mo(1) P(2) C(32) -20.5(4) . . . . yes
C(1) Mo(1) P(3) C(38) 137.5(5) . . . . yes
C(1) Mo(1) P(3) C(44) 6.7(5) . . . . yes
C(1) Mo(1) P(3) C(50) -103.9(5) . . . . yes
C(1) Mo(1) P(4) C(51) 101.3(4) . . . . yes
C(1) Mo(1) P(4) C(53) -144.6(4) . . . . yes
C(1) Mo(1) P(4) C(58) -21.0(4) . . . . yes
C(1) Mo(1) Si(1) C(6) 161.2(6) . . . . yes
C(1) Mo(1) Si(1) C(12) -75.7(6) . . . . yes
C(1) Mo(1) Si(1) C(52) 38.5(6) . . . . yes
C(1) N(1) C(2) C(3) 130(5) . . . . yes
C(1) N(1) C(2) C(4) -118(5) . . . . yes
C(1) N(1) C(2) C(5) 0(6) . . . . yes
C(6) Si(1) C(12) C(13) 155.8(8) . . . . yes
C(6) Si(1) C(12) C(17) -26.5(10) . . . . yes
C(6) Si(1) C(52) C(53) -123.4(8) . . . . yes
C(6) Si(1) C(52) C(57) 52.5(9) . . . . yes
C(6) C(7) C(8) C(9) 1(1) . . . . yes
C(6) C(11) C(10) C(9) 3(1) . . . . yes
C(7) C(6) Si(1) C(12) -55.2(8) . . . . yes
C(7) C(6) Si(1) C(52) -163.0(7) . . . . yes
C(7) C(6) C(11) C(10) 0(1) . . . . yes
C(7) C(8) C(9) C(10) 2(1) . . . . yes
C(8) C(7) C(6) C(11) -2(1) . . . . yes
C(8) C(9) C(10) C(11) -4(1) . . . . yes
C(11) C(6) Si(1) C(12) 129.7(8) . . . . yes
C(11) C(6) Si(1) C(52) 21.9(9) . . . . yes
C(12) Si(1) C(52) C(53) 130.9(8) . . . . yes
C(12) Si(1) C(52) C(57) -53(1) . . . . yes
C(12) C(13) P(1) C(18) 123.9(8) . . . . yes
C(12) C(13) P(1) C(24) -132.3(8) . . . . yes
C(12) C(13) C(14) C(15) 3(1) . . . . yes
C(12) C(17) C(16) C(15) -2(1) . . . . yes
C(13) P(1) C(18) C(19) -28.0(9) . . . . yes
C(13) P(1) C(18) C(23) 154.3(8) . . . . yes
C(13) P(1) C(24) C(25) 77.8(7) . . . . yes
C(13) C(12) Si(1) C(52) -99.0(9) . . . . yes
C(13) C(12) C(17) C(16) 2(1) . . . . yes
C(13) C(14) C(15) C(16) -3(1) . . . . yes
C(14) C(13) P(1) C(18) -53.5(10) . . . . yes
C(14) C(13) P(1) C(24) 50.2(10) . . . . yes
C(14) C(13) C(12) C(17) -3(1) . . . . yes
C(14) C(15) C(16) C(17) 3(1) . . . . yes
C(17) C(12) Si(1) C(52) 78.7(10) . . . . yes
C(18) P(1) C(24) C(25) -178.8(6) . . . . yes
C(18) C(19) C(20) C(21) -1(2) . . . . yes
C(18) C(23) C(22) C(21) 0(1) . . . . yes
C(19) C(18) P(1) C(24) -131.9(9) . . . . yes
C(19) C(18) C(23) C(22) 0(1) . . . . yes
C(19) C(20) C(21) C(22) 1(2) . . . . yes
C(20) C(19) C(18) C(23) 1(1) . . . . yes
C(20) C(21) C(22) C(23) 0(1) . . . . yes
C(23) C(18) P(1) C(24) 50.4(8) . . . . yes
C(24) C(25) P(2) C(26) -172.3(7) . . . . yes
C(24) C(25) P(2) C(32) 86.1(8) . . . . yes
C(25) P(2) C(26) C(27) 95.8(8) . . . . yes
C(25) P(2) C(26) C(31) -78.1(9) . . . . yes
C(25) P(2) C(32) C(33) 176(1) . . . . yes
C(25) P(2) C(32) C(37) -3(1) . . . . yes
C(26) P(2) C(32) C(33) 74(1) . . . . yes
C(26) P(2) C(32) C(37) -105(1) . . . . yes
C(26) C(27) C(28) C(29) -2(1) . . . . yes
C(26) C(31) C(30) C(29) -4(1) . . . . yes
C(27) C(26) P(2) C(32) -159.2(7) . . . . yes
C(27) C(26) C(31) C(30) 4(1) . . . . yes
C(27) C(28) C(29) C(30) 1(1) . . . . yes
C(28) C(27) C(26) C(31) 0(1) . . . . yes
C(28) C(29) C(30) C(31) 1(1) . . . . yes
C(31) C(26) P(2) C(32) 27.0(9) . . . . yes
C(32) C(33) C(34) C(35) 1(2) . . . . yes
C(32) C(37) C(36) C(35) 5(2) . . . . yes
C(33) C(32) C(37) C(36) -4(2) . . . . yes
C(33) C(34) C(35) C(36) 0(2) . . . . yes
C(34) C(33) C(32) C(37) 0(2) . . . . yes
C(34) C(35) C(36) C(37) -3(2) . . . . yes
C(38) P(3) C(44) C(45) 45.3(10) . . . . yes
C(38) P(3) C(44) C(49) -136.1(10) . . . . yes
C(38) P(3) C(50) C(51) -177.3(6) . . . . yes
C(38) C(39) C(40) C(41) 0(1) . . . . yes
C(38) C(43) C(42) C(41) 0(1) . . . . yes
C(39) C(38) P(3) C(44) -135.4(8) . . . . yes
C(39) C(38) P(3) C(50) -36.1(8) . . . . yes
C(39) C(38) C(43) C(42) 1(1) . . . . yes
C(39) C(40) C(41) C(42) 0(1) . . . . yes
C(40) C(39) C(38) C(43) 0(1) . . . . yes
C(40) C(41) C(42) C(43) 0(1) . . . . yes
C(43) C(38) P(3) C(44) 46.2(9) . . . . yes
C(43) C(38) P(3) C(50) 145.4(8) . . . . yes
C(44) P(3) C(50) C(51) -76.7(6) . . . . yes
C(44) C(45) C(46) C(47) -1(2) . . . . yes
C(44) C(49) C(48) C(47) 0(2) . . . . yes
C(45) C(44) P(3) C(50) -58.3(10) . . . . yes
C(45) C(44) C(49) C(48) 0(1) . . . . yes
C(45) C(46) C(47) C(48) 0(2) . . . . yes
C(46) C(45) C(44) C(49) 1(1) . . . . yes
C(46) C(47) C(48) C(49) 0(2) . . . . yes
C(49) C(44) P(3) C(50) 120.4(10) . . . . yes
C(50) C(51) P(4) C(53) -91.7(7) . . . . yes
C(50) C(51) P(4) C(58) 166.4(6) . . . . yes
C(51) P(4) C(53) C(52) 111.6(8) . . . . yes
C(51) P(4) C(53) C(54) -67.9(9) . . . . yes
C(51) P(4) C(58) C(59) 163.0(9) . . . . yes
C(51) P(4) C(58) C(63) -11(1) . . . . yes
C(52) C(53) P(4) C(58) -143.9(7) . . . . yes
C(52) C(53) C(54) C(55) 0(1) . . . . yes
C(52) C(57) C(56) C(55) 4(1) . . . . yes
C(53) P(4) C(58) C(59) 60.0(9) . . . . yes
C(53) P(4) C(58) C(63) -114.7(10) . . . . yes
C(53) C(52) C(57) C(56) -1(1) . . . . yes
C(53) C(54) C(55) C(56) 2(1) . . . . yes
C(54) C(53) P(4) C(58) 36.7(9) . . . . yes
C(54) C(53) C(52) C(57) 0(1) . . . . yes
C(54) C(55) C(56) C(57) -5(1) . . . . yes
C(58) C(59) C(60) C(61) 4(2) . . . . yes
C(58) C(63) C(62) C(61) 1(2) . . . . yes
C(59) C(58) C(63) C(62) 0(1) . . . . yes
C(59) C(60) C(61) C(62) -3(2) . . . . yes
C(60) C(59) C(58) C(63) -2(1) . . . . yes
C(60) C(61) C(62) C(63) 0(2) . . . . yes
C(64) C(65) C(71) C(72) 0(2) . . . . yes
C(64) C(69) C(73) C(72) 0(2) . . . . yes
C(65) C(64) C(69) C(73) 0(2) . . . . yes
C(65) C(71) C(72) C(73) 0(2) . . . . yes
C(71) C(65) C(64) C(69) 0(2) . . . . yes
C(71) C(65) C(64) C(74) -180.0 . . . . yes
C(71) C(72) C(73) C(69) 0(2) . . . . yes
C(73) C(69) C(64) C(74) 180.0 . . . . yes
C(73) C(69) C(64) C(74) 180.0 . . . . yes
